data_4507227
loop_
_publ_author_name
'Stefanoski, S.'
'Blosser, M. C.'
'Nolas, G. S.'

_publ_section_title
;
 Pressure Effects on the Size of Type-I and Type-II Si-Clathrates
 Synthesized by Spark Plasma Sintering
;
_journal_issue 1
_journal_name_full 'Crystal Growth &amp; Design'
_journal_page_first 195
_journal_paper_doi 10.1021/cg3013443
_journal_volume 13
_journal_year 2013
_chemical_formula_sum 'Na24 Si136'
_chemical_formula_weight 4372.00
_chemical_name_systematic
;
 ?
;
_space_group_IT_number 227
_symmetry_cell_setting cubic
_symmetry_space_group_name_Hall '-F 4vw 2vw 3'
_symmetry_space_group_name_H-M 'F d -3 m :2'
_atom_sites_solution_hydrogens geom
_atom_sites_solution_primary direct
_atom_sites_solution_secondary difmap
_audit_creation_method SHELXL-97
_cell_angle_alpha 90.00
_cell_angle_beta 90.00
_cell_angle_gamma 90.00
_cell_formula_units_Z 1
_cell_length_a 14.71560(10)
_cell_length_b 14.71560(10)
_cell_length_c 14.71560(10)
_cell_measurement_reflns_used 16108
_cell_measurement_temperature 293(2)
_cell_measurement_theta_max 38.08
_cell_measurement_theta_min 4.62
_cell_volume 3186.65(4)
_computing_cell_refinement 'STOE X-AREA'
_computing_data_collection 'STOE X-AREA'
_computing_data_reduction 'STOE X-RED'
_computing_structure_refinement 'SHELXL-97 (Sheldrick, 1997)'
_computing_structure_solution 'SHELXS-97 (Sheldrick, 1990)'
_diffrn_ambient_temperature 293(2)
_diffrn_detector_area_resol_mean 6.67
_diffrn_measured_fraction_theta_full 0.996
_diffrn_measured_fraction_theta_max 0.996
_diffrn_measurement_details ' 180 frames, detector distance = 40 mm'
_diffrn_measurement_device_type 'STOE IPDS 2'
_diffrn_measurement_method 'rotation method'
_diffrn_radiation_monochromator graphite
_diffrn_radiation_source 'fine-focus sealed tube'
_diffrn_radiation_type MoK\a
_diffrn_radiation_wavelength 0.71073
_diffrn_reflns_av_R_equivalents 0.0618
_diffrn_reflns_av_sigmaI/netI 0.0198
_diffrn_reflns_limit_h_max 18
_diffrn_reflns_limit_h_min -25
_diffrn_reflns_limit_k_max 21
_diffrn_reflns_limit_k_min -25
_diffrn_reflns_limit_l_max 14
_diffrn_reflns_limit_l_min -25
_diffrn_reflns_number 5934
_diffrn_reflns_theta_full 38.04
_diffrn_reflns_theta_max 38.04
_diffrn_reflns_theta_min 4.59
_diffrn_standards_decay_% 0
_diffrn_standards_interval_count 0
_diffrn_standards_interval_time 0
_diffrn_standards_number 0
_exptl_absorpt_coefficient_mu 1.351
_exptl_absorpt_correction_T_max 0.6637
_exptl_absorpt_correction_T_min 0.5748
_exptl_absorpt_correction_type integration
_exptl_absorpt_process_details X-Shape2
_exptl_crystal_colour 'dark gray'
_exptl_crystal_density_diffrn 2.280
_exptl_crystal_density_method 'not measured'
_exptl_crystal_description cuboctahedral
_exptl_crystal_F_000 1936
_exptl_crystal_size_max 0.61
_exptl_crystal_size_mid 0.49
_exptl_crystal_size_min 0.37
_refine_diff_density_max 1.091
_refine_diff_density_min -1.491
_refine_diff_density_rms 0.152
_refine_ls_extinction_method none
_refine_ls_goodness_of_fit_ref 1.577
_refine_ls_hydrogen_treatment mixed
_refine_ls_matrix_type full
_refine_ls_number_parameters 14
_refine_ls_number_reflns 460
_refine_ls_number_restraints 0
_refine_ls_restrained_S_all 1.577
_refine_ls_R_factor_all 0.0662
_refine_ls_R_factor_gt 0.0630
_refine_ls_shift/su_max 0.000
_refine_ls_shift/su_mean 0.000
_refine_ls_structure_factor_coef Fsqd
_refine_ls_weighting_details 'calc w=1/[\s^2^(Fo^2^)+(0.0000P)^2^+48.1954P] where P=(Fo^2^+2Fc^2^)/3'
_refine_ls_weighting_scheme calc
_refine_ls_wR_factor_gt 0.0879
_refine_ls_wR_factor_ref 0.0885
_reflns_number_gt 440
_reflns_number_total 460
_reflns_threshold_expression >2sigma(I)
_cod_data_source_file cg3013443_si_004.cif
_cod_data_source_block shelxs
_cod_depositor_comments
;
The following automatic conversions were performed:

'_symmetry_cell_setting' value 'Cubic' changed to 'cubic' according
to /home/saulius/struct/CIF-dictionaries/cif_core.dic dictionary
named 'cif_core.dic' version 2.4.2 from 2011-04-26.

Automatic conversion script
Id: cif_fix_values 1891 2012-01-12 08:04:46Z andrius 
;
_cod_original_sg_symbol_H-M Fd-3m
_cod_database_code 4507227

loop_
_symmetry_equiv_pos_as_xyz
'x, y, z'
'-x+3/4, -y+1/4, z+1/2'
'-x+1/4, y+1/2, -z+3/4'
'x+1/2, -y+3/4, -z+1/4'
'z, x, y'
'z+1/2, -x+3/4, -y+1/4'
'-z+3/4, -x+1/4, y+1/2'
'-z+1/4, x+1/2, -y+3/4'
'y, z, x'
'-y+1/4, z+1/2, -x+3/4'
'y+1/2, -z+3/4, -x+1/4'
'-y+3/4, -z+1/4, x+1/2'
'y+3/4, x+1/4, -z+1/2'
'-y, -x, -z'
'y+1/4, -x+1/2, z+3/4'
'-y+1/2, x+3/4, z+1/4'
'x+3/4, z+1/4, -y+1/2'
'-x+1/2, z+3/4, y+1/4'
'-x, -z, -y'
'x+1/4, -z+1/2, y+3/4'
'z+3/4, y+1/4, -x+1/2'
'z+1/4, -y+1/2, x+3/4'
'-z+1/2, y+3/4, x+1/4'
'-z, -y, -x'
'x, y+1/2, z+1/2'
'-x+3/4, -y+3/4, z+1'
'-x+1/4, y+1, -z+5/4'
'x+1/2, -y+5/4, -z+3/4'
'z, x+1/2, y+1/2'
'z+1/2, -x+5/4, -y+3/4'
'-z+3/4, -x+3/4, y+1'
'-z+1/4, x+1, -y+5/4'
'y, z+1/2, x+1/2'
'-y+1/4, z+1, -x+5/4'
'y+1/2, -z+5/4, -x+3/4'
'-y+3/4, -z+3/4, x+1'
'y+3/4, x+3/4, -z+1'
'-y, -x+1/2, -z+1/2'
'y+1/4, -x+1, z+5/4'
'-y+1/2, x+5/4, z+3/4'
'x+3/4, z+3/4, -y+1'
'-x+1/2, z+5/4, y+3/4'
'-x, -z+1/2, -y+1/2'
'x+1/4, -z+1, y+5/4'
'z+3/4, y+3/4, -x+1'
'z+1/4, -y+1, x+5/4'
'-z+1/2, y+5/4, x+3/4'
'-z, -y+1/2, -x+1/2'
'x+1/2, y, z+1/2'
'-x+5/4, -y+1/4, z+1'
'-x+3/4, y+1/2, -z+5/4'
'x+1, -y+3/4, -z+3/4'
'z+1/2, x, y+1/2'
'z+1, -x+3/4, -y+3/4'
'-z+5/4, -x+1/4, y+1'
'-z+3/4, x+1/2, -y+5/4'
'y+1/2, z, x+1/2'
'-y+3/4, z+1/2, -x+5/4'
'y+1, -z+3/4, -x+3/4'
'-y+5/4, -z+1/4, x+1'
'y+5/4, x+1/4, -z+1'
'-y+1/2, -x, -z+1/2'
'y+3/4, -x+1/2, z+5/4'
'-y+1, x+3/4, z+3/4'
'x+5/4, z+1/4, -y+1'
'-x+1, z+3/4, y+3/4'
'-x+1/2, -z, -y+1/2'
'x+3/4, -z+1/2, y+5/4'
'z+5/4, y+1/4, -x+1'
'z+3/4, -y+1/2, x+5/4'
'-z+1, y+3/4, x+3/4'
'-z+1/2, -y, -x+1/2'
'x+1/2, y+1/2, z'
'-x+5/4, -y+3/4, z+1/2'
'-x+3/4, y+1, -z+3/4'
'x+1, -y+5/4, -z+1/4'
'z+1/2, x+1/2, y'
'z+1, -x+5/4, -y+1/4'
'-z+5/4, -x+3/4, y+1/2'
'-z+3/4, x+1, -y+3/4'
'y+1/2, z+1/2, x'
'-y+3/4, z+1, -x+3/4'
'y+1, -z+5/4, -x+1/4'
'-y+5/4, -z+3/4, x+1/2'
'y+5/4, x+3/4, -z+1/2'
'-y+1/2, -x+1/2, -z'
'y+3/4, -x+1, z+3/4'
'-y+1, x+5/4, z+1/4'
'x+5/4, z+3/4, -y+1/2'
'-x+1, z+5/4, y+1/4'
'-x+1/2, -z+1/2, -y'
'x+3/4, -z+1, y+3/4'
'z+5/4, y+3/4, -x+1/2'
'z+3/4, -y+1, x+3/4'
'-z+1, y+5/4, x+1/4'
'-z+1/2, -y+1/2, -x'
'-x, -y, -z'
'x-3/4, y-1/4, -z-1/2'
'x-1/4, -y-1/2, z-3/4'
'-x-1/2, y-3/4, z-1/4'
'-z, -x, -y'
'-z-1/2, x-3/4, y-1/4'
'z-3/4, x-1/4, -y-1/2'
'z-1/4, -x-1/2, y-3/4'
'-y, -z, -x'
'y-1/4, -z-1/2, x-3/4'
'-y-1/2, z-3/4, x-1/4'
'y-3/4, z-1/4, -x-1/2'
'-y-3/4, -x-1/4, z-1/2'
'y, x, z'
'-y-1/4, x-1/2, -z-3/4'
'y-1/2, -x-3/4, -z-1/4'
'-x-3/4, -z-1/4, y-1/2'
'x-1/2, -z-3/4, -y-1/4'
'x, z, y'
'-x-1/4, z-1/2, -y-3/4'
'-z-3/4, -y-1/4, x-1/2'
'-z-1/4, y-1/2, -x-3/4'
'z-1/2, -y-3/4, -x-1/4'
'z, y, x'
'-x, -y+1/2, -z+1/2'
'x-3/4, y+1/4, -z'
'x-1/4, -y, z-1/4'
'-x-1/2, y-1/4, z+1/4'
'-z, -x+1/2, -y+1/2'
'-z-1/2, x-1/4, y+1/4'
'z-3/4, x+1/4, -y'
'z-1/4, -x, y-1/4'
'-y, -z+1/2, -x+1/2'
'y-1/4, -z, x-1/4'
'-y-1/2, z-1/4, x+1/4'
'y-3/4, z+1/4, -x'
'-y-3/4, -x+1/4, z'
'y, x+1/2, z+1/2'
'-y-1/4, x, -z-1/4'
'y-1/2, -x-1/4, -z+1/4'
'-x-3/4, -z+1/4, y'
'x-1/2, -z-1/4, -y+1/4'
'x, z+1/2, y+1/2'
'-x-1/4, z, -y-1/4'
'-z-3/4, -y+1/4, x'
'-z-1/4, y, -x-1/4'
'z-1/2, -y-1/4, -x+1/4'
'z, y+1/2, x+1/2'
'-x+1/2, -y, -z+1/2'
'x-1/4, y-1/4, -z'
'x+1/4, -y-1/2, z-1/4'
'-x, y-3/4, z+1/4'
'-z+1/2, -x, -y+1/2'
'-z, x-3/4, y+1/4'
'z-1/4, x-1/4, -y'
'z+1/4, -x-1/2, y-1/4'
'-y+1/2, -z, -x+1/2'
'y+1/4, -z-1/2, x-1/4'
'-y, z-3/4, x+1/4'
'y-1/4, z-1/4, -x'
'-y-1/4, -x-1/4, z'
'y+1/2, x, z+1/2'
'-y+1/4, x-1/2, -z-1/4'
'y, -x-3/4, -z+1/4'
'-x-1/4, -z-1/4, y'
'x, -z-3/4, -y+1/4'
'x+1/2, z, y+1/2'
'-x+1/4, z-1/2, -y-1/4'
'-z-1/4, -y-1/4, x'
'-z+1/4, y-1/2, -x-1/4'
'z, -y-3/4, -x+1/4'
'z+1/2, y, x+1/2'
'-x+1/2, -y+1/2, -z'
'x-1/4, y+1/4, -z-1/2'
'x+1/4, -y, z-3/4'
'-x, y-1/4, z-1/4'
'-z+1/2, -x+1/2, -y'
'-z, x-1/4, y-1/4'
'z-1/4, x+1/4, -y-1/2'
'z+1/4, -x, y-3/4'
'-y+1/2, -z+1/2, -x'
'y+1/4, -z, x-3/4'
'-y, z-1/4, x-1/4'
'y-1/4, z+1/4, -x-1/2'
'-y-1/4, -x+1/4, z-1/2'
'y+1/2, x+1/2, z'
'-y+1/4, x, -z-3/4'
'y, -x-1/4, -z-1/4'
'-x-1/4, -z+1/4, y-1/2'
'x, -z-1/4, -y-1/4'
'x+1/2, z+1/2, y'
'-x+1/4, z, -y-3/4'
'-z-1/4, -y+1/4, x-1/2'
'-z+1/4, y, -x-3/4'
'z, -y-1/4, -x-1/4'
'z+1/2, y+1/2, x'

loop_
_atom_site_label
_atom_site_type_symbol
_atom_site_fract_x
_atom_site_fract_y
_atom_site_fract_z
_atom_site_U_iso_or_equiv
_atom_site_adp_type
_atom_site_occupancy
_atom_site_symmetry_multiplicity
_atom_site_calc_flag
_atom_site_refinement_flags
Si1 Si 0.1250 0.1250 0.1250 0.0066(5) Uani 1 24 d S
Si2 Si 0.18265(4) 0.06735(4) -0.12117(6) 0.00652(16) Uani 1 2 d S
Si3 Si 0.21800(6) 0.03200(6) 0.03200(6) 0.0064(2) Uani 1 6 d S
Na2 Na 0.3750 -0.1250 -0.1250 0.118(6) Uani 1 24 d S
Na1 Na 0.0000 0.0000 0.0000 0.0195(8) Uani 1 12 d S

loop_
_atom_site_aniso_label
_atom_site_aniso_U_11
_atom_site_aniso_U_22
_atom_site_aniso_U_33
_atom_site_aniso_U_23
_atom_site_aniso_U_13
_atom_site_aniso_U_12
Si1 0.0066(5) 0.0066(5) 0.0066(5) 0.000 0.000 0.000
Si2 0.0065(2) 0.0065(2) 0.0066(3) -0.00016(18) 0.00016(18) -0.0009(2)
Si3 0.0064(2) 0.0064(2) 0.0064(2) 0.0000(3) 0.0000(3) 0.0000(3)
Na2 0.118(6) 0.118(6) 0.118(6) 0.000 0.000 0.000
Na1 0.0195(8) 0.0195(8) 0.0195(8) -0.0020(8) -0.0020(8) -0.0020(8)

loop_
_atom_type_symbol
_atom_type_description
_atom_type_scat_dispersion_real
_atom_type_scat_dispersion_imag
_atom_type_scat_source
Na Na 0.0362 0.0249 'International Tables Vol C Tables 4.2.6.8 and 6.1.1.4'
Si Si 0.0817 0.0704 'International Tables Vol C Tables 4.2.6.8 and 6.1.1.4'

loop_
_geom_angle_atom_site_label_1
_geom_angle_atom_site_label_2
_geom_angle_atom_site_label_3
_geom_angle
_geom_angle_site_symmetry_1
_geom_angle_site_symmetry_3
Si3 Si1 Si3 109.5 76_445 50_454
Si3 Si1 Si3 109.5 76_445 27_544
Si3 Si1 Si3 109.5 50_454 27_544
Si3 Si1 Si3 109.5 76_445 .
Si3 Si1 Si3 109.5 50_454 .
Si3 Si1 Si3 109.5 27_544 .
Si3 Si1 Na1 180.000(17) 76_445 .
Si3 Si1 Na1 70.5 50_454 .
Si3 Si1 Na1 70.5 27_544 .
Si3 Si1 Na1 70.5 . .
Si3 Si1 Na1 70.5 76_445 76_445
Si3 Si1 Na1 70.5 50_454 76_445
Si3 Si1 Na1 70.5 27_544 76_445
Si3 Si1 Na1 180.00(5) . 76_445
Na1 Si1 Na1 109.5 . 76_445
Si3 Si1 Na1 70.5 76_445 50_454
Si3 Si1 Na1 70.5 50_454 50_454
Si3 Si1 Na1 180.00(5) 27_544 50_454
Si3 Si1 Na1 70.5 . 50_454
Na1 Si1 Na1 109.5 . 50_454
Na1 Si1 Na1 109.5 76_445 50_454
Si3 Si1 Na1 70.5 76_445 27_544
Si3 Si1 Na1 180.00(5) 50_454 27_544
Si3 Si1 Na1 70.5 27_544 27_544
Si3 Si1 Na1 70.5 . 27_544
Na1 Si1 Na1 109.5 . 27_544
Na1 Si1 Na1 109.5 76_445 27_544
Na1 Si1 Na1 109.5 50_454 27_544
Si2 Si2 Si2 119.823(6) 174 132_655
Si2 Si2 Si3 105.33(4) 174 .
Si2 Si2 Si3 105.33(4) 132_655 .
Si2 Si2 Si2 108.84(3) 174 50_454
Si2 Si2 Si2 108.84(3) 132_655 50_454
Si3 Si2 Si2 108.08(4) . 50_454
Si2 Si2 Na1 169.90(2) 174 50_454
Si2 Si2 Na1 69.538(11) 132_655 50_454
Si3 Si2 Na1 66.92(3) . 50_454
Si2 Si2 Na1 69.173(13) 50_454 50_454
Si2 Si2 Na1 69.538(11) 174 .
Si2 Si2 Na1 169.90(2) 132_655 .
Si3 Si2 Na1 66.92(3) . .
Si2 Si2 Na1 69.173(13) 50_454 .
Na1 Si2 Na1 100.88(2) 50_454 .
Si1 Si3 Si2 107.19(4) . 34_544
Si1 Si3 Si2 107.19(4) . 55_454
Si2 Si3 Si2 111.65(4) 34_544 55_454
Si1 Si3 Si2 107.19(4) . .
Si2 Si3 Si2 111.65(4) 34_544 .
Si2 Si3 Si2 111.65(4) 55_454 .
Si1 Si3 Na1 66.46(2) . .
Si2 Si3 Na1 71.342(13) 34_544 .
Si2 Si3 Na1 173.65(6) 55_454 .
Si2 Si3 Na1 71.342(13) . .
Si1 Si3 Na1 66.46(2) . 27_544
Si2 Si3 Na1 71.342(13) 34_544 27_544
Si2 Si3 Na1 71.342(13) 55_454 27_544
Si2 Si3 Na1 173.65(6) . 27_544
Na1 Si3 Na1 105.12(3) . 27_544
Si1 Si3 Na1 66.46(2) . 50_454
Si2 Si3 Na1 173.65(6) 34_544 50_454
Si2 Si3 Na1 71.342(13) 55_454 50_454
Si2 Si3 Na1 71.342(13) . 50_454
Na1 Si3 Na1 105.12(3) . 50_454
Na1 Si3 Na1 105.12(3) 27_544 50_454
Si1 Na1 Si1 180.0 97 .
Si1 Na1 Si3 136.99(2) 97 27_544
Si1 Na1 Si3 43.01(2) . 27_544
Si1 Na1 Si3 43.01(2) 97 123
Si1 Na1 Si3 136.99(2) . 123
Si3 Na1 Si3 180.00(4) 27_544 123
Si1 Na1 Si3 43.01(2) 97 146
Si1 Na1 Si3 136.99(2) . 146
Si3 Na1 Si3 107.58(4) 27_544 146
Si3 Na1 Si3 72.42(4) 123 146
Si1 Na1 Si3 136.99(2) 97 50_454
Si1 Na1 Si3 43.01(2) . 50_454
Si3 Na1 Si3 72.42(4) 27_544 50_454
Si3 Na1 Si3 107.58(4) 123 50_454
Si3 Na1 Si3 180.00(2) 146 50_454
Si1 Na1 Si3 43.01(2) 97 97
Si1 Na1 Si3 136.99(2) . 97
Si3 Na1 Si3 107.58(4) 27_544 97
Si3 Na1 Si3 72.42(4) 123 97
Si3 Na1 Si3 72.42(4) 146 97
Si3 Na1 Si3 107.58(4) 50_454 97
Si1 Na1 Si3 136.99(2) 97 .
Si1 Na1 Si3 43.01(2) . .
Si3 Na1 Si3 72.42(4) 27_544 .
Si3 Na1 Si3 107.58(4) 123 .
Si3 Na1 Si3 107.58(4) 146 .
Si3 Na1 Si3 72.42(4) 50_454 .
Si3 Na1 Si3 180.0 97 .
Si1 Na1 Si2 71.073(12) 97 146
Si1 Na1 Si2 108.927(12) . 146
Si3 Na1 Si2 68.86(2) 27_544 146
Si3 Na1 Si2 111.14(2) 123 146
Si3 Na1 Si2 41.739(19) 146 146
Si3 Na1 Si2 138.261(19) 50_454 146
Si3 Na1 Si2 70.966(12) 97 146
Si3 Na1 Si2 109.034(12) . 146
Si1 Na1 Si2 71.073(12) 97 130
Si1 Na1 Si2 108.927(12) . 130
Si3 Na1 Si2 109.034(12) 27_544 130
Si3 Na1 Si2 70.966(12) 123 130
Si3 Na1 Si2 111.14(2) 146 130
Si3 Na1 Si2 68.86(2) 50_454 130
Si3 Na1 Si2 41.739(19) 97 130
Si3 Na1 Si2 138.261(19) . 130
Si2 Na1 Si2 110.010(11) 146 130
Si1 Na1 Si2 71.073(12) 97 174
Si1 Na1 Si2 108.927(12) . 174
Si3 Na1 Si2 138.261(19) 27_544 174
Si3 Na1 Si2 41.739(19) 123 174
Si3 Na1 Si2 70.966(12) 146 174
Si3 Na1 Si2 109.034(12) 50_454 174
Si3 Na1 Si2 111.14(2) 97 174
Si3 Na1 Si2 68.86(2) . 174
Si2 Na1 Si2 110.010(11) 146 174
Si2 Na1 Si2 110.010(11) 130 174
Si1 Na1 Si2 108.927(12) 97 5
Si1 Na1 Si2 71.073(12) . 5
Si3 Na1 Si2 70.966(12) 27_544 5
Si3 Na1 Si2 109.034(12) 123 5
Si3 Na1 Si2 138.261(19) 146 5
Si3 Na1 Si2 41.739(19) 50_454 5
Si3 Na1 Si2 68.86(2) 97 5
Si3 Na1 Si2 111.14(2) . 5
Si2 Na1 Si2 108.91(3) 146 5
Si2 Na1 Si2 40.92(2) 130 5
Si2 Na1 Si2 138.35(3) 174 5

loop_
_geom_bond_atom_site_label_1
_geom_bond_atom_site_label_2
_geom_bond_distance
_geom_bond_site_symmetry_2
Si1 Si3 2.3704(15) 76_445
Si1 Si3 2.3704(15) 50_454
Si1 Si3 2.3704(15) 27_544
Si1 Si3 2.3704(15) .
Si1 Na1 3.1860 .
Si1 Na1 3.1860 76_445
Si1 Na1 3.1860 50_454
Si1 Na1 3.1860 27_544
Si2 Si2 2.3592(8) 174
Si2 Si2 2.3592(8) 132_655
Si2 Si3 2.3710(10) .
Si2 Si2 2.3995(16) 50_454
Si2 Na1 3.3743(5) 50_454
Si2 Na1 3.3743(5) .
Si3 Si2 2.3710(10) 34_544
Si3 Si2 2.3710(10) 55_454
Si3 Na1 3.2764(6) .
Si3 Na1 3.2764(6) 27_544
Si3 Na1 3.2764(6) 50_454
Na1 Si1 3.1860 97
Na1 Si3 3.2764(6) 27_544
Na1 Si3 3.2764(6) 123
Na1 Si3 3.2764(6) 146
Na1 Si3 3.2764(6) 50_454
Na1 Si3 3.2764(6) 97
Na1 Si2 3.3743(5) 146
Na1 Si2 3.3743(5) 130
Na1 Si2 3.3743(5) 174
Na1 Si2 3.3743(5) 5
